data_2008918
loop_
_publ_author_name
'Thu\'ery, Pierre'
'Nierlich, Martine'
'Charbonnel, Marie-Christine'
'Dognon, Jean-Pierre'

_publ_section_title
Bis[2-(2-ethoxyethyl)-<i>N</i>,<i>N</i>,<i>N</i>',<i>N</i>'-tetraethylmalondiamide-<i>O</i>^1^,<i>O</i>^3^]tris(nitrato-<i>O</i>,<i>O</i>')lanthanum(III)
_journal_issue 9
_journal_name_full 'Acta Crystallographica Section C'
_journal_page_first 1434
_journal_page_last 1436
_journal_paper_doi 10.1107/S0108270199008215
_journal_volume 55
_journal_year 1999
_chemical_formula_iupac '[La (N1 O3)3 (C15 H30 N2 O3)2]'
_chemical_formula_sum 'C30 H60 La N7 O15'
_chemical_formula_weight 897.76
_space_group_IT_number 14
_symmetry_cell_setting monoclinic
_symmetry_space_group_name_Hall '-P 2yn'
_symmetry_space_group_name_H-M 'P 1 21/n 1'
_audit_creation_method SHELXL
_cell_angle_alpha 90.00
_cell_angle_beta 92.746(3)
_cell_angle_gamma 90.00
_cell_formula_units_Z 4
_cell_length_a 11.2868(6)
_cell_length_b 30.877(2)
_cell_length_c 11.9177(6)
_cell_measurement_reflns_used 17990
_cell_measurement_temperature 123(2)
_cell_measurement_theta_max 25.91
_cell_measurement_theta_min 2.16
_cell_volume 4148.6(4)
_computing_cell_refinement 'HKL (Otwinowski & Minor, 1997)'
_computing_data_collection 'Kappa-CCD Software (Nonius, 1997)'
_computing_data_reduction HKL
_computing_molecular_graphics 'SHELXTL (Bruker, 1997)'
_computing_publication_material SHELXTL
_computing_structure_refinement 'SHELXL93 (Sheldrick, 1993)'
_computing_structure_solution 'SHELXS86 (Sheldrick, 1990)'
_diffrn_ambient_temperature 123(2)
_diffrn_detector_area_resol_mean 18
_diffrn_measurement_device 'Nonius Kappa-CCD'
_diffrn_measurement_method '\f rotation scans with 2\% steps'
_diffrn_radiation_monochromator graphite
_diffrn_radiation_source 'fine-focus sealed tube'
_diffrn_radiation_type MoK\a
_diffrn_radiation_wavelength 0.71073
_diffrn_reflns_av_R_equivalents 0.042
_diffrn_reflns_av_sigmaI/netI 0.028
_diffrn_reflns_limit_h_max 13
_diffrn_reflns_limit_h_min 0
_diffrn_reflns_limit_k_max 32
_diffrn_reflns_limit_k_min 0
_diffrn_reflns_limit_l_max 14
_diffrn_reflns_limit_l_min -14
_diffrn_reflns_number 17990
_diffrn_reflns_theta_max 25.91
_diffrn_reflns_theta_min 2.16
_diffrn_standards_decay_% none
_exptl_absorpt_coefficient_mu 1.100
_exptl_absorpt_correction_T_max 0.73
_exptl_absorpt_correction_T_min 0.63
_exptl_absorpt_correction_type empirical
_exptl_absorpt_process_details '(MULABS in PLATON; Spek, 1998)'
_exptl_crystal_colour colourless
_exptl_crystal_density_diffrn 1.437
_exptl_crystal_density_method 'not measured'
_exptl_crystal_description parallelepiped
_exptl_crystal_F_000 1864
_exptl_crystal_size_max 0.35
_exptl_crystal_size_mid 0.25
_exptl_crystal_size_min 0.20
_refine_diff_density_max 0.414
_refine_diff_density_min -0.834
_refine_ls_extinction_method none
_refine_ls_goodness_of_fit_all 1.131
_refine_ls_goodness_of_fit_ref 1.060
_refine_ls_hydrogen_treatment constr
_refine_ls_matrix_type full
_refine_ls_number_parameters 480
_refine_ls_number_reflns 5294
_refine_ls_number_restraints 0
_refine_ls_restrained_S_all 1.531
_refine_ls_restrained_S_obs 1.060
_refine_ls_R_factor_all 0.052
_refine_ls_R_factor_gt 0.035
_refine_ls_shift/su_max -0.002
_refine_ls_shift/su_mean 0.000
_refine_ls_structure_factor_coef Fsqd
_refine_ls_weighting_details 'w = 1/[\s^2^(Fo^2^)+(0.0297P)^2^+10.6890P] where P = (Fo^2^+2Fc^2^)/3'
_refine_ls_weighting_scheme calc
_refine_ls_wR_factor_all 0.120
_refine_ls_wR_factor_ref 0.076
_reflns_number_gt 4512
_reflns_number_total 5396
_reflns_observed_criterion I>2\s(I)
_cod_data_source_file gs1046.cif
_cod_data_source_block 1
_cod_depositor_comments
;
The following automatic conversions were performed:

'_refine_ls_weighting_scheme' value 'calc w =
1/[\s^2^(Fo^2^)+(0.0297P)^2^+10.6890P] where P = (Fo^2^+2Fc^2^)/3'
was changed to 'calc'. New tag '_refine_ls_weighting_details' was
created. The value of the new tag was set to 'w =
1/[\s^2^(Fo^2^)+(0.0297P)^2^+10.6890P] where P = (Fo^2^+2Fc^2^)/3'.

Automatic conversion script
Id: cif_fix_values 3143 2015-03-26 13:38:13Z robertas 
;
_cod_original_cell_volume 4149(2)
_cod_original_sg_symbol_H-M 'P 21/n'
_cod_database_code 2008918
_cod_database_fobs_code 2008918

loop_
_symmetry_equiv_pos_as_xyz
'x, y, z'
'-x+1/2, y+1/2, -z+1/2'
'-x, -y, -z'
'x-1/2, -y-1/2, z-1/2'

loop_
_atom_site_aniso_label
_atom_site_aniso_U_11
_atom_site_aniso_U_22
_atom_site_aniso_U_33
_atom_site_aniso_U_12
_atom_site_aniso_U_13
_atom_site_aniso_U_23
La 0.0264(2) 0.02579(15) 0.0244(2) -0.00196(11) 0.00279(12) -0.00104(10)
O1 0.033(2) 0.033(2) 0.036(2) -0.0055(14) 0.003(2) 0.0056(13)
N1 0.028(2) 0.033(2) 0.027(2) -0.002(2) 0.001(2) 0.004(2)
C1 0.028(3) 0.029(3) 0.026(3) -0.001(2) 0.005(2) -0.001(2)
O2 0.026(2) 0.026(2) 0.028(2) -0.0049(13) -0.001(2) -0.0005(12)
N2 0.031(2) 0.029(2) 0.034(2) -0.002(2) 0.003(2) -0.004(2)
C2 0.026(3) 0.028(2) 0.027(3) -0.004(2) -0.001(2) -0.002(2)
N3 0.027(2) 0.034(2) 0.026(2) 0.005(2) 0.005(2) -0.003(2)
O3 0.039(2) 0.048(2) 0.025(2) 0.0039(15) 0.006(2) 0.0039(14)
C3 0.031(3) 0.028(2) 0.020(2) -0.002(2) 0.008(2) 0.004(2)
O4 0.032(2) 0.033(2) 0.023(2) 0.0043(13) 0.003(2) -0.0014(12)
N4 0.022(2) 0.041(2) 0.030(2) 0.002(2) -0.001(2) -0.003(2)
C4 0.040(3) 0.032(3) 0.037(3) -0.006(2) -0.005(3) -0.008(2)
O5 0.030(2) 0.038(2) 0.028(2) 0.0021(13) 0.004(2) -0.0008(13)
N5 0.052(3) 0.055(3) 0.034(3) 0.010(2) 0.004(2) -0.009(2)
C5 0.069(4) 0.047(3) 0.037(3) -0.002(3) -0.005(3) -0.005(2)
O6 0.042(2) 0.032(2) 0.035(2) -0.0067(14) 0.001(2) 0.0045(14)
N6 0.035(3) 0.035(3) 0.028(2) -0.004(2) 0.004(2) 0.000(2)
C6 0.034(3) 0.035(3) 0.056(3) 0.003(2) 0.002(3) -0.015(2)
N7 0.039(3) 0.035(2) 0.031(2) 0.001(2) 0.008(2) -0.003(2)
O7 0.069(3) 0.042(2) 0.036(2) 0.006(2) 0.003(2) -0.003(2)
C7 0.050(4) 0.042(3) 0.071(4) 0.008(3) -0.015(3) 0.000(3)
O8 0.053(3) 0.053(2) 0.035(2) -0.008(2) 0.013(2) 0.000(2)
C8 0.029(3) 0.038(3) 0.033(3) 0.000(2) -0.001(2) 0.005(2)
O9 0.107(4) 0.085(3) 0.024(2) 0.012(3) -0.006(2) -0.011(2)
C9 0.045(4) 0.060(4) 0.034(3) -0.011(3) -0.001(3) 0.000(2)
C10 0.037(3) 0.044(3) 0.032(3) -0.001(2) 0.000(3) 0.014(2)
O10 0.036(2) 0.032(2) 0.036(2) -0.0073(14) -0.007(2) 0.0021(13)
O11 0.032(2) 0.032(2) 0.040(2) -0.0016(14) -0.001(2) 0.0011(14)
C11 0.037(3) 0.039(3) 0.064(4) 0.002(2) -0.002(3) 0.012(2)
O12 0.054(2) 0.023(2) 0.052(2) -0.0046(15) 0.000(2) -0.0018(15)
C12 0.032(3) 0.030(3) 0.028(3) 0.001(2) 0.003(2) -0.002(2)
O13 0.037(2) 0.034(2) 0.045(2) -0.0056(15) 0.004(2) -0.0071(15)
C13 0.035(3) 0.041(3) 0.032(3) -0.001(2) 0.006(2) 0.001(2)
O14 0.035(2) 0.032(2) 0.042(2) 0.0012(13) 0.012(2) 0.0032(14)
C14 0.038(3) 0.059(3) 0.038(3) 0.005(2) 0.013(3) 0.015(2)
O15 0.032(2) 0.042(2) 0.053(2) 0.012(2) 0.010(2) 0.009(2)
C15 0.064(4) 0.079(4) 0.031(3) 0.013(3) 0.008(3) 0.008(3)
C16 0.022(3) 0.027(2) 0.034(3) -0.004(2) 0.000(2) -0.001(2)
C17 0.022(3) 0.033(2) 0.023(2) 0.000(2) 0.000(2) -0.003(2)
C18 0.031(3) 0.022(2) 0.034(3) 0.003(2) 0.000(3) 0.006(2)
C19 0.025(3) 0.038(3) 0.041(3) 0.004(2) 0.000(2) -0.003(2)
C20 0.027(3) 0.041(3) 0.051(3) -0.005(2) 0.007(3) -0.001(2)
C21 0.039(3) 0.048(3) 0.043(3) 0.000(2) 0.002(3) -0.004(2)
C22 0.058(4) 0.077(4) 0.049(4) 0.003(3) 0.000(3) 0.009(3)
C23 0.032(3) 0.033(3) 0.040(3) 0.006(2) 0.002(3) -0.006(2)
C24 0.043(4) 0.041(3) 0.062(4) 0.010(2) -0.009(3) -0.008(3)
C25 0.037(3) 0.045(3) 0.028(3) 0.005(2) 0.007(2) -0.005(2)
C26 0.050(4) 0.063(4) 0.036(3) 0.006(3) -0.001(3) -0.015(2)
C27 0.033(3) 0.030(3) 0.031(3) -0.001(2) 0.003(2) 0.001(2)
C28 0.034(3) 0.033(3) 0.032(3) -0.002(2) 0.000(2) 0.003(2)
C29 0.046(3) 0.035(3) 0.037(3) 0.000(2) 0.005(3) 0.006(2)
C30 0.051(4) 0.039(3) 0.051(3) -0.006(2) 0.007(3) 0.009(2)

loop_
_atom_site_label
_atom_site_fract_x
_atom_site_fract_y
_atom_site_fract_z
_atom_site_U_iso_or_equiv
_atom_site_thermal_displace_type
_atom_site_calc_flag
_atom_site_refinement_flags
_atom_site_occupancy
_atom_site_disorder_group
_atom_site_type_symbol
La 1.48537(2) 0.648820(8) 0.12018(2) 0.02548(10) Uani d . 1 . La
O1 1.2809(3) 0.65348(9) 0.0279(3) 0.0338(8) Uani d . 1 . O
N1 1.0922(3) 0.65262(11) -0.0396(3) 0.0292(9) Uani d . 1 . N
C1 1.1787(4) 0.63796(13) 0.0303(4) 0.0274(11) Uani d . 1 . C
O2 1.3554(3) 0.58691(9) 0.1726(2) 0.0270(7) Uani d . 1 . O
N2 1.2630(3) 0.53279(11) 0.0772(3) 0.0311(9) Uani d . 1 . N
C2 1.1537(4) 0.60116(13) 0.1110(4) 0.0269(10) Uani d . 1 . C
H2A 1.0856(4) 0.58417(13) 0.0820(4) 0.032 Uiso calc R 1 . H
N3 1.3279(3) 0.70932(11) 0.4520(3) 0.0288(9) Uani d . 1 . N
O3 1.0876(3) 0.60425(10) 0.4161(3) 0.0372(8) Uani d . 1 . O
C3 1.2646(4) 0.57259(13) 0.1209(4) 0.0261(10) Uani d . 1 . C
O4 1.3984(3) 0.68584(9) 0.2883(2) 0.0294(7) Uani d . 1 . O
N4 1.6857(3) 0.65209(12) 0.4642(3) 0.0312(9) Uani d . 1 . N
C4 1.1655(5) 0.51421(15) 0.0059(4) 0.0367(12) Uani d . 1 . C
H4A 1.0903(5) 0.52481(15) 0.0308(4) 0.044 Uiso calc R 1 . H
H4B 1.1661(5) 0.48293(15) 0.0135(4) 0.044 Uiso calc R 1 . H
O5 1.5904(3) 0.63032(10) 0.3047(3) 0.0320(7) Uani d . 1 . O
N5 1.4680(4) 0.63485(15) -0.1322(4) 0.0466(12) Uani d . 1 . N
C5 1.1774(6) 0.5261(2) -0.1166(4) 0.0511(15) Uani d . 1 . C
H5A 1.1130(6) 0.5136(2) -0.1610(4) 0.077 Uiso calc R 1 . H
H5B 1.2513(6) 0.5153(2) -0.1417(4) 0.077 Uiso calc R 1 . H
H5C 1.1753(6) 0.5571(2) -0.1245(4) 0.077 Uiso calc R 1 . H
O6 1.3562(3) 0.53555(10) 0.5234(3) 0.0362(8) Uani d . 1 . O
N6 1.4976(4) 0.74764(12) 0.1139(3) 0.0327(10) Uani d . 1 . N
C6 1.3693(5) 0.5050(2) 0.0936(5) 0.0419(13) Uani d . 1 . C
H6A 1.4392(5) 0.5231(2) 0.1037(5) 0.050 Uiso calc R 1 . H
H6B 1.3781(5) 0.4873(2) 0.0272(5) 0.050 Uiso calc R 1 . H
N7 1.7205(4) 0.59882(12) 0.1149(3) 0.0349(10) Uani d . 1 . N
O7 1.4590(4) 0.60294(11) -0.0672(3) 0.0489(10) Uani d . 1 . O
C7 1.3596(5) 0.4760(2) 0.1946(5) 0.055(2) Uani d . 1 . C
H7A 1.4295(5) 0.4584(2) 0.2034(5) 0.083 Uiso calc R 1 . H
H7B 1.2911(5) 0.4578(2) 0.1842(5) 0.083 Uiso calc R 1 . H
H7C 1.3521(5) 0.4935(2) 0.2605(5) 0.083 Uiso calc R 1 . H
O8 1.5114(3) 0.66958(12) -0.0896(3) 0.0465(9) Uani d . 1 . O
C8 0.9652(4) 0.64293(15) -0.0285(4) 0.0335(11) Uani d . 1 . C
H8A 0.9198(4) 0.66934(15) -0.0403(4) 0.040 Uiso calc R 1 . H
H8B 0.9533(4) 0.63301(15) 0.0474(4) 0.040 Uiso calc R 1 . H
O9 1.4356(5) 0.63320(14) -0.2323(3) 0.0722(13) Uani d . 1 . O
C9 0.9185(5) 0.6088(2) -0.1109(4) 0.0463(14) Uani d . 1 . C
H9A 0.8359(5) 0.6038(2) -0.1000(4) 0.069 Uiso calc R 1 . H
H9B 0.9618(5) 0.5824(2) -0.0986(4) 0.069 Uiso calc R 1 . H
H9C 0.9282(5) 0.6187(2) -0.1863(4) 0.069 Uiso calc R 1 . H
C10 1.1207(5) 0.6855(2) -0.1243(4) 0.0378(12) Uani d . 1 . C
H10A 1.0645(5) 0.6830(2) -0.1882(4) 0.045 Uiso calc R 1 . H
H10B 1.1992(5) 0.6798(2) -0.1506(4) 0.045 Uiso calc R 1 . H
O10 1.4057(3) 0.72846(10) 0.0766(3) 0.0346(8) Uani d . 1 . O
O11 1.5884(3) 0.72414(10) 0.1406(3) 0.0346(8) Uani d . 1 . O
C11 1.1169(5) 0.7312(2) -0.0781(5) 0.0466(14) Uani d . 1 . C
H11A 1.1358(5) 0.7514(2) -0.1358(5) 0.070 Uiso calc R 1 . H
H11B 1.1736(5) 0.7339(2) -0.0158(5) 0.070 Uiso calc R 1 . H
H11C 1.0389(5) 0.7372(2) -0.0533(5) 0.070 Uiso calc R 1 . H
O12 1.5013(3) 0.78757(10) 0.1239(3) 0.0432(9) Uani d . 1 . O
C12 1.1286(4) 0.61994(14) 0.2276(4) 0.0299(11) Uani d . 1 . C
H12A 1.1988(4) 0.63488(14) 0.2577(4) 0.036 Uiso calc R 1 . H
H12B 1.0648(4) 0.64091(14) 0.2196(4) 0.036 Uiso calc R 1 . H
O13 1.6240(3) 0.57787(10) 0.1185(3) 0.0384(8) Uani d . 1 . O
C13 1.0947(5) 0.5850(2) 0.3091(4) 0.0357(12) Uani d . 1 . C
H13A 1.0188(5) 0.5725(2) 0.2853(4) 0.043 Uiso calc R 1 . H
H13B 1.1539(5) 0.5622(2) 0.3118(4) 0.043 Uiso calc R 1 . H
O14 1.7124(3) 0.63916(10) 0.0918(3) 0.0359(8) Uani d . 1 . O
C14 1.0612(5) 0.5734(2) 0.5004(4) 0.0449(13) Uani d . 1 . C
H14A 1.1124(5) 0.5483(2) 0.4952(4) 0.054 Uiso calc R 1 . H
H14B 0.9795(5) 0.5639(2) 0.4900(4) 0.054 Uiso calc R 1 . H
O15 1.8177(3) 0.58112(11) 0.1325(3) 0.0420(9) Uani d . 1 . O
C15 1.0806(6) 0.5946(2) 0.6139(4) 0.058(2) Uani d . 1 . C
H15A 1.057(3) 0.5751(5) 0.6713(5) 0.087 Uiso calc R 1 . H
H15B 1.034(3) 0.6206(7) 0.6163(13) 0.087 Uiso calc R 1 . H
H15C 1.1630(8) 0.6015(12) 0.6263(15) 0.087 Uiso calc R 1 . H
C16 1.3944(4) 0.68265(13) 0.3938(4) 0.0278(10) Uani d . 1 . C
C17 1.4658(4) 0.64733(14) 0.4560(4) 0.0262(10) Uani d . 1 . C
H17A 1.4776(4) 0.65538(14) 0.5353(4) 0.031 Uiso calc R 1 . H
C18 1.5855(4) 0.64296(13) 0.4046(4) 0.0289(11) Uani d . 1 . C
C19 1.8014(4) 0.64574(15) 0.4119(4) 0.0349(11) Uani d . 1 . C
H19A 1.7960(4) 0.62110(15) 0.3614(4) 0.042 Uiso calc R 1 . H
H19B 1.8622(4) 0.63954(15) 0.4699(4) 0.042 Uiso calc R 1 . H
C20 1.8362(4) 0.6856(2) 0.3471(5) 0.0395(12) Uani d . 1 . C
H20A 1.9110(4) 0.6807(2) 0.3142(5) 0.059 Uiso calc R 1 . H
H20B 1.8429(4) 0.7099(2) 0.3973(5) 0.059 Uiso calc R 1 . H
H20C 1.7766(4) 0.6915(2) 0.2889(5) 0.059 Uiso calc R 1 . H
C21 1.6940(5) 0.6717(2) 0.5781(4) 0.0435(13) Uani d . 1 . C
H21A 1.6230(5) 0.6885(2) 0.5899(4) 0.052 Uiso calc R 1 . H
H21B 1.7615(5) 0.6911(2) 0.5841(4) 0.052 Uiso calc R 1 . H
C22 1.7075(6) 0.6373(2) 0.6667(5) 0.061(2) Uani d . 1 . C
H22A 1.7126(6) 0.6506(2) 0.7396(5) 0.092 Uiso calc R 1 . H
H22B 1.7784(6) 0.6209(2) 0.6557(5) 0.092 Uiso calc R 1 . H
H22C 1.6401(6) 0.6183(2) 0.6615(5) 0.092 Uiso calc R 1 . H
C23 1.2662(4) 0.74583(14) 0.3933(4) 0.0351(12) Uani d . 1 . C
H23A 1.3157(4) 0.75673(14) 0.3352(4) 0.042 Uiso calc R 1 . H
H23B 1.2551(4) 0.76908(14) 0.4465(4) 0.042 Uiso calc R 1 . H
C24 1.1471(5) 0.7329(2) 0.3406(5) 0.0492(15) Uani d . 1 . C
H24A 1.1107(5) 0.7575(2) 0.3037(5) 0.074 Uiso calc R 1 . H
H24B 1.0971(5) 0.7226(2) 0.3979(5) 0.074 Uiso calc R 1 . H
H24C 1.1578(5) 0.7103(2) 0.2867(5) 0.074 Uiso calc R 1 . H
C25 1.3027(5) 0.7038(2) 0.5712(4) 0.0364(12) Uani d . 1 . C
H25A 1.3185(5) 0.6739(2) 0.5927(4) 0.044 Uiso calc R 1 . H
H25B 1.2192(5) 0.7093(2) 0.5806(4) 0.044 Uiso calc R 1 . H
C26 1.3757(5) 0.7334(2) 0.6487(4) 0.0496(14) Uani d . 1 . C
H26A 1.3556(5) 0.7284(2) 0.7249(4) 0.074 Uiso calc R 1 . H
H26B 1.3593(5) 0.7630(2) 0.6289(4) 0.074 Uiso calc R 1 . H
H26C 1.4585(5) 0.7276(2) 0.6412(4) 0.074 Uiso calc R 1 . H
C27 1.3944(4) 0.60458(14) 0.4467(4) 0.0313(11) Uani d . 1 . C
H27A 1.3109(4) 0.61092(14) 0.4541(4) 0.038 Uiso calc R 1 . H
H27B 1.4034(4) 0.59212(14) 0.3729(4) 0.038 Uiso calc R 1 . H
C28 1.4337(4) 0.57171(14) 0.5353(4) 0.0329(11) Uani d . 1 . C
H28A 1.5149(4) 0.56284(14) 0.5247(4) 0.039 Uiso calc R 1 . H
H28B 1.4296(4) 0.58415(14) 0.6097(4) 0.039 Uiso calc R 1 . H
C29 1.3731(5) 0.50565(15) 0.6141(4) 0.0390(12) Uani d . 1 . C
H29A 1.3695(5) 0.52082(15) 0.6851(4) 0.047 Uiso calc R 1 . H
H29B 1.4505(5) 0.49215(15) 0.6113(4) 0.047 Uiso calc R 1 . H
C30 1.2778(5) 0.4716(2) 0.6052(5) 0.0468(14) Uani d . 1 . C
H30A 1.2019(6) 0.4848(2) 0.614(3) 0.070 Uiso calc R 1 . H
H30B 1.2921(18) 0.4503(6) 0.6629(19) 0.070 Uiso calc R 1 . H
H30C 1.279(2) 0.4579(8) 0.5329(12) 0.070 Uiso calc R 1 . H

loop_
_atom_type_symbol
_atom_type_description
_atom_type_scat_dispersion_real
_atom_type_scat_dispersion_imag
_atom_type_scat_source
C C 0.0033 0.0016 'International Tables Vol C Tables 4.2.6.8 and 6.1.1.4'
H H 0.0000 0.0000 'International Tables Vol C Tables 4.2.6.8 and 6.1.1.4'
N N 0.0061 0.0033 'International Tables Vol C Tables 4.2.6.8 and 6.1.1.4'
O O 0.0106 0.0060 'International Tables Vol C Tables 4.2.6.8 and 6.1.1.4'
La La -0.2871 2.4523 'International Tables Vol C Tables 4.2.6.8 and 6.1.1.4'

loop_
_geom_angle_atom_site_label_1
_geom_angle_atom_site_label_2
_geom_angle_atom_site_label_3
_geom_angle
_geom_angle_publ_flag
O1 La O2 67.47(10) yes
O2 La O4 83.91(10) yes
O4 La O5 66.22(10) yes
O5 La O1 141.35(10) yes
O2 La O5 82.28(10) ?
O1 La O4 86.46(10) ?
O2 La O11 157.06(10) ?
O1 La O11 112.71(10) ?
O5 La O11 86.07(10) ?
O4 La O11 73.31(10) ?
O2 La O8 121.33(10) ?
O1 La O8 73.13(11) ?
O5 La O8 145.43(11) ?
O4 La O8 135.16(10) ?
O11 La O8 78.47(11) ?
O2 La O14 122.23(9) ?
O1 La O14 146.52(11) ?
O5 La O14 70.34(10) ?
O4 La O14 124.75(10) ?
O11 La O14 71.26(10) ?
O8 La O14 75.43(11) ?
O2 La O7 76.06(11) ?
O1 La O7 66.28(11) ?
O5 La O7 130.18(11) ?
O4 La O7 150.70(11) ?
O11 La O7 125.97(11) ?
O7 La O8 48.50(11) yes
O14 La O7 84.33(11) ?
O2 La O10 123.86(10) ?
O1 La O10 64.34(9) ?
O5 La O10 121.44(10) ?
O4 La O10 66.36(10) ?
O10 La O11 48.60(10) yes
O8 La O10 68.82(11) ?
O14 La O10 113.81(10) ?
O7 La O10 107.83(10) ?
O2 La O13 74.24(10) ?
O1 La O13 124.40(10) ?
O5 La O13 64.64(10) ?
O4 La O13 128.14(10) ?
O11 La O13 118.03(10) ?
O8 La O13 95.77(11) ?
O13 La O14 48.22(10) yes
O7 La O13 66.45(11) ?
O10 La O13 160.29(10) ?
O2 La N5 97.34(12) ?
O1 La N5 63.88(12) ?
O5 La N5 147.14(11) ?
O4 La N5 146.62(11) ?
O11 La N5 103.10(12) ?
O8 La N5 24.65(12) ?
O14 La N5 82.71(12) ?
O7 La N5 24.42(11) ?
O10 La N5 86.13(11) ?
O13 La N5 83.52(11) ?
O2 La N6 142.69(10) ?
O1 La N6 88.49(10) ?
O5 La N6 103.21(10) ?
O4 La N6 65.81(10) ?
O11 La N6 24.59(10) ?
O8 La N6 73.98(11) ?
O14 La N6 93.72(10) ?
O7 La N6 121.10(11) ?
O10 La N6 24.16(9) ?
O13 La N6 141.75(10) ?
N5 La N6 96.79(11) ?
C1 O1 La 142.8(3) ?
C1 N1 C10 118.9(4) ?
C1 N1 C8 124.1(4) ?
C10 N1 C8 116.4(4) ?
O1 C1 N1 120.3(4) ?
O1 C1 C2 120.0(4) ?
N1 C1 C2 119.7(4) ?
C3 O2 La 128.5(3) ?
C3 N2 C4 125.4(4) ?
C3 N2 C6 119.1(4) ?
C4 N2 C6 115.4(4) ?
C1 C2 C3 107.6(4) ?
C1 C2 C12 109.6(3) ?
C3 C2 C12 109.3(4) ?
C16 N3 C25 124.8(4) ?
C16 N3 C23 119.2(4) ?
C25 N3 C23 115.9(4) ?
C13 O3 C14 112.2(4) ?
O2 C3 N2 120.8(4) ?
O2 C3 C2 118.8(4) ?
N2 C3 C2 120.3(4) ?
C16 O4 La 141.4(3) ?
C18 N4 C21 125.9(4) ?
C18 N4 C19 119.2(4) ?
C21 N4 C19 114.8(4) ?
N2 C4 C5 111.3(4) ?
C18 O5 La 135.9(3) ?
O9 N5 O7 122.3(5) ?
O9 N5 O8 120.8(5) ?
O7 N5 O8 117.0(4) ?
O9 N5 La 165.4(4) ?
O7 N5 La 60.3(2) ?
O8 N5 La 58.7(2) ?
C28 O6 C29 111.9(4) ?
O12 N6 O10 121.7(4) ?
O12 N6 O11 121.1(4) ?
O10 N6 O11 117.2(4) ?
O12 N6 La 173.0(3) ?
O10 N6 La 60.1(2) ?
O11 N6 La 57.7(2) ?
N2 C6 C7 111.1(4) ?
O15 N7 O13 121.7(4) ?
O15 N7 O14 121.5(4) ?
O13 N7 O14 116.8(4) ?
N5 O7 La 95.2(3) ?
N5 O8 La 96.7(3) ?
N1 C8 C9 113.0(4) ?
N1 C10 C11 112.3(4) ?
N6 O10 La 95.8(2) ?
N6 O11 La 97.7(2) ?
C13 C12 C2 111.9(4) ?
N7 O13 La 94.9(2) ?
O3 C13 C12 107.8(4) ?
N7 O14 La 98.3(3) ?
O3 C14 C15 108.4(4) ?
O4 C16 N3 121.2(4) ?
O4 C16 C17 119.7(4) ?
N3 C16 C17 119.1(4) ?
C18 C17 C16 109.1(4) ?
C18 C17 C27 111.5(4) ?
C16 C17 C27 108.2(4) ?
O5 C18 N4 119.6(4) ?
O5 C18 C17 119.5(4) ?
N4 C18 C17 120.9(4) ?
N4 C19 C20 111.1(4) ?
N4 C21 C22 110.8(4) ?
N3 C23 C24 112.5(4) ?
N3 C25 C26 113.1(4) ?
C28 C27 C17 112.8(4) ?
O6 C28 C27 107.3(4) ?
O6 C29 C30 109.2(4) ?

loop_
_geom_bond_atom_site_label_1
_geom_bond_atom_site_label_2
_geom_bond_site_symmetry_2
_geom_bond_distance
_geom_bond_publ_flag
La O1 . 2.512(3) yes
La O2 . 2.507(3) yes
La O4 . 2.544(3) yes
La O5 . 2.514(3) yes
La O7 . 2.649(3) yes
La O8 . 2.611(3) yes
La O10 . 2.661(3) yes
La O11 . 2.606(3) yes
La O13 . 2.692(3) yes
La O14 . 2.617(3) yes
La N5 . 3.036(5) ?
La N6 . 3.055(4) ?
O1 C1 . 1.251(5) ?
N1 C1 . 1.332(6) ?
N1 C10 . 1.477(6) ?
N1 C8 . 1.477(6) ?
C1 C2 . 1.524(6) ?
O2 C3 . 1.252(5) ?
N2 C3 . 1.335(6) ?
N2 C4 . 1.474(6) ?
N2 C6 . 1.480(6) ?
C2 C3 . 1.531(6) ?
C2 C12 . 1.545(6) ?
N3 C16 . 1.332(6) ?
N3 C25 . 1.472(6) ?
N3 C23 . 1.483(6) ?
O3 C13 . 1.413(5) ?
O3 C14 . 1.426(6) ?
O4 C16 . 1.264(5) ?
N4 C18 . 1.337(6) ?
N4 C21 . 1.485(6) ?
N4 C19 . 1.487(6) ?
C4 C5 . 1.517(7) ?
O5 C18 . 1.256(5) ?
N5 O9 . 1.232(6) ?
N5 O7 . 1.260(5) ?
N5 O8 . 1.275(6) ?
O6 C28 . 1.421(5) ?
O6 C29 . 1.428(5) ?
N6 O12 . 1.239(5) ?
N6 O10 . 1.257(5) ?
N6 O11 . 1.283(5) ?
C6 C7 . 1.507(8) ?
N7 O15 . 1.234(5) ?
N7 O13 . 1.270(5) ?
N7 O14 . 1.278(5) ?
C8 C9 . 1.517(7) ?
C10 C11 . 1.516(7) ?
C12 C13 . 1.512(6) ?
C14 C15 . 1.509(8) ?
C16 C17 . 1.527(6) ?
C17 C18 . 1.515(6) ?
C17 C27 . 1.548(6) ?
C19 C20 . 1.515(7) ?
C21 C22 . 1.500(7) ?
C23 C24 . 1.510(7) ?
C25 C26 . 1.516(7) ?
C27 C28 . 1.515(6) ?
C29 C30 . 1.504(7) ?
